data_7131900
loop_
_publ_author_name
'Rastogi, Gaurav K.'
'Deb, Mohit L.'
'Baruah, Pranjal K.'

_publ_section_title
;
 Copper-catalysed dehydrogenative self-coupling/cyclization of
 5-aminopyrazoles: synthesis and photophysical study of pyridazines.
;
_journal_issue 63
_journal_name_full 'Chemical communications (Cambridge, England)'
_journal_page_first 9642
_journal_page_last 9645
_journal_paper_doi 10.1039/d3cc02424e
_journal_volume 59
_journal_year 2023
_chemical_formula_moiety 'C5 H7 N3'
_chemical_formula_sum 'C5 H7 N3'
_chemical_formula_weight 109.14
_chemical_name_systematic orthorhombic
_space_group_crystal_system orthorhombic
_space_group_IT_number 60
_space_group_name_Hall '-P 2n 2ab'
_space_group_name_H-M_alt 'P b c n'
_atom_sites_solution_hydrogens geom
_audit_creation_date 2022-09-21
_audit_creation_method
;
Olex2 1.2-alpha
(compiled 2018.07.26 svn.r3523 for OlexSys, GUI svn.r5532)
;
_audit_update_record
;
2023-05-13 deposited with the CCDC.	2023-07-11 downloaded from the CCDC.
;
_cell_angle_alpha 90
_cell_angle_beta 90
_cell_angle_gamma 90
_cell_formula_units_Z 8
_cell_length_a 21.861(6)
_cell_length_b 6.7837(16)
_cell_length_c 7.501(2)
_cell_measurement_reflns_used 467
_cell_measurement_temperature 100
_cell_measurement_theta_max 20.3510
_cell_measurement_theta_min 3.1260
_cell_volume 1112.4(5)
_computing_molecular_graphics 'Olex2 (Dolomanov et al., 2009)'
_computing_publication_material 'Olex2 (Dolomanov et al., 2009)'
_computing_structure_refinement 'ShelXL (Sheldrick, 2015)'
_diffrn_ambient_temperature 100
_diffrn_measured_fraction_theta_full 0.998
_diffrn_measured_fraction_theta_max 0.998
_diffrn_measurement_device_type 'Bruker APEX-II CCD'
_diffrn_radiation_type MoK\a
_diffrn_radiation_wavelength 0.71073
_diffrn_reflns_av_R_equivalents 0.0635
_diffrn_reflns_av_unetI/netI 0.0524
_diffrn_reflns_Laue_measured_fraction_full 0.998
_diffrn_reflns_Laue_measured_fraction_max 0.998
_diffrn_reflns_limit_h_max 15
_diffrn_reflns_limit_h_min -25
_diffrn_reflns_limit_k_max 8
_diffrn_reflns_limit_k_min -7
_diffrn_reflns_limit_l_max 5
_diffrn_reflns_limit_l_min -8
_diffrn_reflns_number 3318
_diffrn_reflns_point_group_measured_fraction_full 0.998
_diffrn_reflns_point_group_measured_fraction_max 0.998
_diffrn_reflns_theta_full 24.988
_diffrn_reflns_theta_max 24.988
_diffrn_reflns_theta_min 3.144
_exptl_absorpt_coefficient_mu 0.087
_exptl_absorpt_correction_T_max 0.9653
_exptl_absorpt_correction_T_min 0.8654
_exptl_absorpt_correction_type psi-scan
_exptl_absorpt_process_details 'Bruker APEX-II CCD'
_exptl_crystal_colour colourless
_exptl_crystal_colour_primary colourless
_exptl_crystal_density_diffrn 1.303
_exptl_crystal_description block
_exptl_crystal_F_000 464
_exptl_crystal_size_max 0.16
_exptl_crystal_size_mid 0.11
_exptl_crystal_size_min 0.09
_refine_diff_density_max 0.159
_refine_diff_density_min -0.258
_refine_diff_density_rms 0.044
_refine_ls_extinction_coef 0.008(5)
_refine_ls_extinction_expression Fc^*^=kFc[1+0.001xFc^2^\l^3^/sin(2\q)]^-1/4^
_refine_ls_extinction_method 'SHELXL-2016/4 (Sheldrick 2016)'
_refine_ls_goodness_of_fit_ref 1.113
_refine_ls_hydrogen_treatment constr
_refine_ls_matrix_type full
_refine_ls_number_parameters 75
_refine_ls_number_reflns 975
_refine_ls_number_restraints 0
_refine_ls_restrained_S_all 1.113
_refine_ls_R_factor_all 0.1356
_refine_ls_R_factor_gt 0.0835
_refine_ls_shift/su_max 0.000
_refine_ls_shift/su_mean 0.000
_refine_ls_structure_factor_coef Fsqd
_refine_ls_weighting_details 'w=1/[\s^2^(Fo^2^)+(0.0834P)^2^+0.5343P] where P=(Fo^2^+2Fc^2^)/3'
_refine_ls_weighting_scheme calc
_refine_ls_wR_factor_gt 0.2080
_refine_ls_wR_factor_ref 0.2484
_reflns_Friedel_coverage 0.000
_reflns_number_gt 548
_reflns_number_total 975
_reflns_threshold_expression 'I > 2\s(I)'
_cod_data_source_file d3cc02424e2.cif
_cod_data_source_block exp_513
_cod_depositor_comments 'Adding full bibliography for 7131900.cif.'
_cod_database_code 7131900
_shelx_shelxl_version_number 2016/4
_shelx_space_group_comment
;
The symmetry employed for this shelxl refinement is uniquely defined
by the following loop, which should always be used as a source of
symmetry information in preference to the above space-group names.
They are only intended as comments.
;
_shelx_estimated_absorpt_t_max 0.992
_shelx_estimated_absorpt_t_min 0.986
_olex2_refinement_description
;
1. Fixed Uiso
 At 1.2 times of:
  All C(H) groups, All C(H,H) groups, All N(H) groups
 At 1.5 times of:
  All C(H,H,H) groups
2.a Secondary CH2 refined with riding coordinates:
 C6(H6A,H6B)
2.b Aromatic/amide H refined with riding coordinates:
 N1(H1), C3(H3)
2.c Idealised Me refined as rotating group:
 C1(H1A,H1B,H1C)
;
_olex2_submission_special_instructions 'No special instructions were received'

loop_
_space_group_symop_operation_xyz
'x, y, z'
'-x+1/2, -y+1/2, z+1/2'
'-x, y, -z+1/2'
'x+1/2, -y+1/2, -z'
'-x, -y, -z'
'x-1/2, y-1/2, -z-1/2'
'x, -y, z-1/2'
'-x-1/2, y-1/2, z'

loop_
_atom_site_label
_atom_site_type_symbol
_atom_site_fract_x
_atom_site_fract_y
_atom_site_fract_z
_atom_site_U_iso_or_equiv
_atom_site_adp_type
_atom_site_occupancy
_atom_site_site_symmetry_order
_atom_site_calc_flag
_atom_site_refinement_flags_posn
_atom_site_refinement_flags_adp
_atom_site_refinement_flags_occupancy
_atom_site_disorder_assembly
_atom_site_disorder_group
N3 N 0.52787(14) 0.8147(5) 0.7157(5) 0.0795(13) Uani 1 1 d . . . . .
N2 N 0.60960(18) 0.6134(6) 0.6110(5) 0.0869(13) Uani 1 1 d . . . . .
N1 N 0.62180(19) 0.4180(7) 0.5950(6) 0.1004(15) Uani 1 1 d . . . . .
H1 H 0.655642 0.366395 0.551884 0.120 Uiso 1 1 calc R . . . .
C5 C 0.5533(2) 0.6353(6) 0.6824(5) 0.0704(12) Uani 1 1 d . . . . .
C4 C 0.52873(17) 0.4488(5) 0.7139(5) 0.0667(12) Uani 1 1 d . . . . .
C3 C 0.5746(2) 0.3195(7) 0.6547(6) 0.0889(15) Uani 1 1 d . . . . .
H3 H 0.571740 0.179757 0.657590 0.107 Uiso 1 1 calc R . . . .
C6 C 0.6541(3) 0.7604(9) 0.5575(8) 0.121(2) Uani 1 1 d . . . . .
H6A H 0.632475 0.880809 0.517707 0.146 Uiso 1 1 calc R . . . .
H6B H 0.678132 0.709554 0.455501 0.146 Uiso 1 1 calc R . . . .
C1 C 0.6958(3) 0.8110(11) 0.7034(11) 0.169(3) Uani 1 1 d . . . . .
H1A H 0.728854 0.894414 0.657782 0.253 Uiso 1 1 calc GR . . . .
H1B H 0.713106 0.690001 0.753885 0.253 Uiso 1 1 calc GR . . . .
H1C H 0.673241 0.882282 0.796086 0.253 Uiso 1 1 calc GR . . . .

loop_
_atom_site_aniso_label
_atom_site_aniso_U_11
_atom_site_aniso_U_22
_atom_site_aniso_U_33
_atom_site_aniso_U_23
_atom_site_aniso_U_13
_atom_site_aniso_U_12
N3 0.100(3) 0.0543(19) 0.084(3) -0.0039(17) -0.006(2) -0.0016(15)
N2 0.098(3) 0.071(3) 0.092(3) -0.005(2) 0.002(2) -0.008(2)
N1 0.110(3) 0.093(3) 0.099(3) -0.021(2) 0.009(2) 0.017(3)
C5 0.084(3) 0.058(2) 0.069(2) -0.0038(19) -0.007(2) -0.001(2)
C4 0.090(3) 0.049(2) 0.061(2) -0.0013(18) -0.011(2) 0.0027(19)
C3 0.111(4) 0.072(3) 0.084(3) -0.005(2) -0.013(3) 0.003(3)
C6 0.131(4) 0.111(5) 0.122(5) -0.002(4) 0.022(4) -0.027(4)
C1 0.166(6) 0.170(7) 0.170(7) -0.032(6) -0.009(5) -0.076(5)

loop_
_atom_type_symbol
_atom_type_description
_atom_type_scat_dispersion_real
_atom_type_scat_dispersion_imag
_atom_type_scat_source
C C 0.0033 0.0016 'International Tables Vol C Tables 4.2.6.8 and 6.1.1.4'
H H 0.0000 0.0000 'International Tables Vol C Tables 4.2.6.8 and 6.1.1.4'
N N 0.0061 0.0033 'International Tables Vol C Tables 4.2.6.8 and 6.1.1.4'

loop_
_geom_angle_atom_site_label_1
_geom_angle_atom_site_label_2
_geom_angle_atom_site_label_3
_geom_angle
_geom_angle_site_symmetry_1
_geom_angle_site_symmetry_3
_geom_angle_publ_flag
N3 N3 C5 116.6(2) 3_656 . ?
N1 N2 C6 121.0(4) . . ?
C5 N2 N1 108.7(4) . . ?
C5 N2 C6 130.2(4) . . ?
N2 N1 H1 125.9 . . ?
C3 N1 N2 108.3(4) . . ?
C3 N1 H1 125.9 . . ?
N3 C5 C4 128.5(4) . . ?
N2 C5 N3 122.9(4) . . ?
N2 C5 C4 108.6(3) . . ?
C5 C4 C3 103.8(4) . . ?
C4 C4 C5 114.9(2) 3_656 . ?
C4 C4 C3 141.3(3) 3_656 . ?
N1 C3 C4 110.6(4) . . ?
N1 C3 H3 124.7 . . ?
C4 C3 H3 124.7 . . ?
N2 C6 H6A 109.3 . . ?
N2 C6 H6B 109.3 . . ?
N2 C6 C1 111.8(5) . . ?
H6A C6 H6B 107.9 . . ?
C1 C6 H6A 109.3 . . ?
C1 C6 H6B 109.3 . . ?
C6 C1 H1A 109.5 . . ?
C6 C1 H1B 109.5 . . ?
C6 C1 H1C 109.5 . . ?
H1A C1 H1B 109.5 . . ?
H1A C1 H1C 109.5 . . ?
H1B C1 H1C 109.5 . . ?

loop_
_geom_bond_atom_site_label_1
_geom_bond_atom_site_label_2
_geom_bond_distance
_geom_bond_site_symmetry_2
_geom_bond_publ_flag
N3 N3 1.323(6) 3_656 ?
N3 C5 1.362(5) . ?
N2 N1 1.358(5) . ?
N2 C5 1.350(5) . ?
N2 C6 1.450(6) . ?
N1 H1 0.8800 . ?
N1 C3 1.308(5) . ?
C5 C4 1.395(5) . ?
C4 C4 1.368(7) 3_656 ?
C4 C3 1.404(5) . ?
C3 H3 0.9500 . ?
C6 H6A 0.9900 . ?
C6 H6B 0.9900 . ?
C6 C1 1.464(7) . ?
C1 H1A 0.9800 . ?
C1 H1B 0.9800 . ?
C1 H1C 0.9800 . ?

loop_
_geom_torsion_atom_site_label_1
_geom_torsion_atom_site_label_2
_geom_torsion_atom_site_label_3
_geom_torsion_atom_site_label_4
_geom_torsion
_geom_torsion_site_symmetry_1
_geom_torsion_site_symmetry_2
_geom_torsion_site_symmetry_3
_geom_torsion_site_symmetry_4
_geom_torsion_publ_flag
N3 N3 C5 N2 179.3(4) 3_656 . . . ?
N3 N3 C5 C4 -1.2(7) 3_656 . . . ?
N3 C5 C4 C4 0.7(7) . . . 3_656 ?
N3 C5 C4 C3 -179.9(4) . . . . ?
N2 N1 C3 C4 -0.2(5) . . . . ?
N2 C5 C4 C4 -179.7(4) . . . 3_656 ?
N2 C5 C4 C3 -0.3(4) . . . . ?
N1 N2 C5 N3 179.8(4) . . . . ?
N1 N2 C5 C4 0.2(5) . . . . ?
N1 N2 C6 C1 -88.6(6) . . . . ?
C5 N2 N1 C3 0.0(5) . . . . ?
C5 N2 C6 C1 90.3(7) . . . . ?
C5 C4 C3 N1 0.3(5) . . . . ?
C4 C4 C3 N1 179.5(6) 3_656 . . . ?
C6 N2 N1 C3 179.1(4) . . . . ?
C6 N2 C5 N3 0.8(7) . . . . ?
C6 N2 C5 C4 -178.8(5) . . . . ?
